data_7038633
loop_
_publ_author_name
'Marshall, Ross J.'
'Richards, Tom'
'Hobday, Claire L.'
'Murphie, Colin F.'
'Wilson, Claire'
'Moggach, Stephen A.'
'Bennett, Thomas D.'
'Forgan, Ross S.'

_publ_section_title
;
 Postsynthetic bromination of UiO-66 analogues: altering linker
 flexibility and mechanical compliance.
;
_journal_issue 10
_journal_name_full 'Dalton transactions (Cambridge, England : 2003)'
_journal_page_first 4132
_journal_page_last 4135
_journal_paper_doi 10.1039/c5dt03178h
_journal_volume 45
_journal_year 2016
_chemical_formula_moiety 'C199.5 H305.5 N34.5 O66.5 Zr6'
_chemical_formula_sum 'C199.5 H305.5 N34.5 O66.5 Zr6'
_chemical_formula_weight 4798.60
_space_group_IT_number 225
_symmetry_cell_setting cubic
_symmetry_Int_Tables_number 225
_symmetry_space_group_name_Hall '-F 4 2 3'
_symmetry_space_group_name_H-M 'F m -3 m'
_atom_sites_solution_hydrogens difmap
_atom_sites_solution_primary other
_audit_creation_date 2015-08-13
_audit_creation_method CRYSTALS_ver_14.61_build_5555
_audit_update_record
;
2015-08-14 deposited with the CCDC.
2015-11-11 downloaded from the CCDC.
;
_cell_angle_alpha 90
_cell_angle_beta 90
_cell_angle_gamma 90
_cell_formula_units_Z 4
_cell_length_a 29.8884(3)
_cell_length_b 29.8884(3)
_cell_length_c 29.8884(3)
_cell_measurement_reflns_used 1460
_cell_measurement_temperature 100
_cell_measurement_theta_max 74
_cell_measurement_theta_min 4
_cell_volume 26699.8(5)
_computing_cell_refinement 'CrysAlisPro, (Agilent, 2011)'
_computing_data_collection 'SuperNova, (Oxford Diffraction, 2010)'
_computing_data_reduction 'CrysAlisPro, (Agilent, 2011)'
_computing_molecular_graphics 'CAMERON (Watkin et al., 1996)'
_computing_publication_material 'CRYSTALS (Betteridge et al., 2003)'
_computing_structure_refinement 'CRYSTALS (Betteridge et al., 2003)'
_computing_structure_solution 'Superflip (Palatinus & Chapuis, 2007)'
_diffrn_ambient_temperature 100
_diffrn_measured_fraction_theta_full 0.999
_diffrn_measured_fraction_theta_max 0.999
_diffrn_measurement_device Area
_diffrn_measurement_device_type 'Oxford Diffraction SuperNova'
_diffrn_measurement_method \w/2\q
_diffrn_radiation_monochromator graphite
_diffrn_radiation_probe x-ray
_diffrn_radiation_type 'Cu K\a'
_diffrn_radiation_wavelength 1.54180
_diffrn_reflns_av_R_equivalents 0.068
_diffrn_reflns_limit_h_max 20
_diffrn_reflns_limit_h_min 0
_diffrn_reflns_limit_k_max 25
_diffrn_reflns_limit_k_min 0
_diffrn_reflns_limit_l_max 35
_diffrn_reflns_limit_l_min 2
_diffrn_reflns_number 95174
_diffrn_reflns_theta_full 66.283
_diffrn_reflns_theta_max 66.283
_diffrn_reflns_theta_min 2.957
_diffrn_standards_number 0
_exptl_absorpt_coefficient_mu 2.49
_exptl_absorpt_correction_T_max 0.81
_exptl_absorpt_correction_T_min 0.78
_exptl_absorpt_correction_type multi-scan
_exptl_absorpt_process_details 'CrysAlisPro, (Agilent, 2011)'
_exptl_crystal_colour grey
_exptl_crystal_density_diffrn 1.194
_exptl_crystal_density_method 'not measured'
_exptl_crystal_description octahedron
_exptl_crystal_F_000 10064.0
_exptl_crystal_size_max 0.200
_exptl_crystal_size_mid 0.150
_exptl_crystal_size_min 0.100
_platon_squeeze_details
;
This accounts to 138 DMF molecules, which come from the solvent of crystallisation.
These have been included in the formula, and F(000), density, and mu changed 
accordingly.
;
_refine_diff_density_max 0.61
_refine_diff_density_min -1.36
_refine_ls_extinction_method None
_refine_ls_goodness_of_fit_ref 1.0719
_refine_ls_hydrogen_treatment noref
_refine_ls_matrix_type full
_refine_ls_number_parameters 48
_refine_ls_number_reflns 951
_refine_ls_number_restraints 191
_refine_ls_R_factor_all 0.0902
_refine_ls_R_factor_gt 0.0761
_refine_ls_shift/su_max 0.0025576
_refine_ls_shift/su_mean 0.0002726
_refine_ls_structure_factor_coef F
_refine_ls_weighting_details
;
 Method, part 1, Chebychev polynomial, (Watkin, 1994, Prince, 1982) 
 [weight] = 1.0/[A~0~*T~0~(x)+A~1~*T~1~(x) ... +A~n-1~]*T~n-1~(x)] 
 where A~i~ are the Chebychev coefficients listed below and x= Fcalc/Fmax 
 Method = Robust Weighting (Prince, 1982) 
 W = [weight] * [1-(deltaF/6*sigmaF)^2^]^2^ 
 A~i~ are: 
 2.25 1.23 1.65 
;
_refine_ls_weighting_scheme calc
_refine_ls_wR_factor_all 0.0963
_refine_ls_wR_factor_gt 0.0871
_refine_ls_wR_factor_ref 0.0871
_reflns_limit_h_max 20
_reflns_limit_h_min 0
_reflns_limit_k_max 25
_reflns_limit_k_min 0
_reflns_limit_l_max 35
_reflns_limit_l_min 2
_reflns_number_gt 951
_reflns_number_total 1235
_reflns_threshold_expression I>2.0\s(I)
_oxford_diffrn_Wilson_B_factor 1.43
_oxford_diffrn_Wilson_scale 587.59
_oxford_refine_ls_r_factor_ref 0.0761
_oxford_refine_ls_scale 0.0645(4)
_oxford_reflns_number_all 1221
_oxford_reflns_threshold_expression_ref I>2.0\s(I)
_oxford_structure_analysis_title 'ST4020 in Fm-3m'
_cod_data_source_file c5dt03178h2.cif
_cod_data_source_block 2
_cod_depositor_comments
;
The following automatic conversions were performed:

'_atom_sites_solution_primary' value 'Other' changed to 'other'
according to
/usr/data/users/saulius/crontab/automatic-downloads/rss-feeds/RSC/lib/dictionaries/cif_core.dic
dictionary named 'cif_core.dic' version 2.4.2 from 2011-04-26.

Automatic conversion script
Id: cif_fix_values 4268 2015-11-12 08:31:59Z antanas 
;
_cod_original_cell_volume 26699.9(8)
_cod_database_code 7038633

loop_
_symmetry_equiv_pos_as_xyz
x,y,z
-x,-y,-z
x,y+1/2,z+1/2
-x,-y+1/2,-z+1/2
x+1/2,y,z+1/2
-x+1/2,-y,-z+1/2
x+1/2,y+1/2,z
-x+1/2,-y+1/2,-z
y,z,x
-y,-z,-x
y,z+1/2,x+1/2
-y,-z+1/2,-x+1/2
y+1/2,z,x+1/2
-y+1/2,-z,-x+1/2
y+1/2,z+1/2,x
-y+1/2,-z+1/2,-x
z,x,y
-z,-x,-y
z,x+1/2,y+1/2
-z,-x+1/2,-y+1/2
z+1/2,x,y+1/2
-z+1/2,-x,-y+1/2
z+1/2,x+1/2,y
-z+1/2,-x+1/2,-y
x,y,-z
-x,-y,z
x,y+1/2,-z+1/2
-x,-y+1/2,z+1/2
x+1/2,y,-z+1/2
-x+1/2,-y,z+1/2
x+1/2,y+1/2,-z
-x+1/2,-y+1/2,z
y,z,-x
-y,-z,x
y,z+1/2,-x+1/2
-y,-z+1/2,x+1/2
y+1/2,z,-x+1/2
-y+1/2,-z,x+1/2
y+1/2,z+1/2,-x
-y+1/2,-z+1/2,x
z,x,-y
-z,-x,y
z,x+1/2,-y+1/2
-z,-x+1/2,y+1/2
z+1/2,x,-y+1/2
-z+1/2,-x,y+1/2
z+1/2,x+1/2,-y
-z+1/2,-x+1/2,y
y,-z,-x
-y,z,x
y,-z+1/2,-x+1/2
-y,z+1/2,x+1/2
y+1/2,-z,-x+1/2
-y+1/2,z,x+1/2
y+1/2,-z+1/2,-x
-y+1/2,z+1/2,x
z,-x,-y
-z,x,y
z,-x+1/2,-y+1/2
-z,x+1/2,y+1/2
z+1/2,-x,-y+1/2
-z+1/2,x,y+1/2
z+1/2,-x+1/2,-y
-z+1/2,x+1/2,y
-z,x,-y
z,-x,y
-z,x+1/2,-y+1/2
z,-x+1/2,y+1/2
-z+1/2,x,-y+1/2
z+1/2,-x,y+1/2
-z+1/2,x+1/2,-y
z+1/2,-x+1/2,y
-x,y,-z
x,-y,z
-x,y+1/2,-z+1/2
x,-y+1/2,z+1/2
-x+1/2,y,-z+1/2
x+1/2,-y,z+1/2
-x+1/2,y+1/2,-z
x+1/2,-y+1/2,z
-y,z,-x
y,-z,x
-y,z+1/2,-x+1/2
y,-z+1/2,x+1/2
-y+1/2,z,-x+1/2
y+1/2,-z,x+1/2
-y+1/2,z+1/2,-x
y+1/2,-z+1/2,x
x,-y,-z
-x,y,z
x,-y+1/2,-z+1/2
-x,y+1/2,z+1/2
x+1/2,-y,-z+1/2
-x+1/2,y,z+1/2
x+1/2,-y+1/2,-z
-x+1/2,y+1/2,z
y,x,z
-y,-x,-z
y,x+1/2,z+1/2
-y,-x+1/2,-z+1/2
y+1/2,x,z+1/2
-y+1/2,-x,-z+1/2
y+1/2,x+1/2,z
-y+1/2,-x+1/2,-z
z,y,x
-z,-y,-x
z,y+1/2,x+1/2
-z,-y+1/2,-x+1/2
z+1/2,y,x+1/2
-z+1/2,-y,-x+1/2
z+1/2,y+1/2,x
-z+1/2,-y+1/2,-x
x,z,y
-x,-z,-y
x,z+1/2,y+1/2
-x,-z+1/2,-y+1/2
x+1/2,z,y+1/2
-x+1/2,-z,-y+1/2
x+1/2,z+1/2,y
-x+1/2,-z+1/2,-y
y,x,-z
-y,-x,z
y,x+1/2,-z+1/2
-y,-x+1/2,z+1/2
y+1/2,x,-z+1/2
-y+1/2,-x,z+1/2
y+1/2,x+1/2,-z
-y+1/2,-x+1/2,z
z,y,-x
-z,-y,x
z,y+1/2,-x+1/2
-z,-y+1/2,x+1/2
z+1/2,y,-x+1/2
-z+1/2,-y,x+1/2
z+1/2,y+1/2,-x
-z+1/2,-y+1/2,x
x,z,-y
-x,-z,y
x,z+1/2,-y+1/2
-x,-z+1/2,y+1/2
x+1/2,z,-y+1/2
-x+1/2,-z,y+1/2
x+1/2,z+1/2,-y
-x+1/2,-z+1/2,y
-z,y,-x
z,-y,x
-z,y+1/2,-x+1/2
z,-y+1/2,x+1/2
-z+1/2,y,-x+1/2
z+1/2,-y,x+1/2
-z+1/2,y+1/2,-x
z+1/2,-y+1/2,x
-x,z,-y
x,-z,y
-x,z+1/2,-y+1/2
x,-z+1/2,y+1/2
-x+1/2,z,-y+1/2
x+1/2,-z,y+1/2
-x+1/2,z+1/2,-y
x+1/2,-z+1/2,y
x,-z,-y
-x,z,y
x,-z+1/2,-y+1/2
-x,z+1/2,y+1/2
x+1/2,-z,-y+1/2
-x+1/2,z,y+1/2
x+1/2,-z+1/2,-y
-x+1/2,z+1/2,y
y,-x,-z
-y,x,z
y,-x+1/2,-z+1/2
-y,x+1/2,z+1/2
y+1/2,-x,-z+1/2
-y+1/2,x,z+1/2
y+1/2,-x+1/2,-z
-y+1/2,x+1/2,z
z,-y,-x
-z,y,x
z,-y+1/2,-x+1/2
-z,y+1/2,x+1/2
z+1/2,-y,-x+1/2
-z+1/2,y,x+1/2
z+1/2,-y+1/2,-x
-z+1/2,y+1/2,x
-y,x,-z
y,-x,z
-y,x+1/2,-z+1/2
y,-x+1/2,z+1/2
-y+1/2,x,-z+1/2
y+1/2,-x,z+1/2
-y+1/2,x+1/2,-z
y+1/2,-x+1/2,z

loop_
_atom_site_label
_atom_site_type_symbol
_atom_site_fract_x
_atom_site_fract_y
_atom_site_fract_z
_atom_site_U_iso_or_equiv
_atom_site_occupancy
_atom_site_adp_type
_atom_site_refinement_flags_posn
_atom_site_refinement_flags_adp
Zr1 Zr 0.58231(3) 0.5000 0.5000 0.0302 1.0000 Uani S T
O2 O 0.61834(18) 0.5642(2) 0.5000 0.0851 1.0000 Uani DS TU
C1 C 0.6051(3) 0.6051(3) 0.5000 0.1195 1.0000 Uani DS TU
C2 C 0.6399(2) 0.6399(2) 0.5000 0.1052 1.0000 Uani DS TU
C5 C 0.7057(2) 0.7057(2) 0.5000 0.1070 1.0000 Uani DS TU
C6 C 0.72845(15) 0.7467(2) 0.5143(4) 0.105(3) 0.2500 Uiso D U
C30 C 0.6351(3) 0.6774(3) 0.5259(3) 0.105(2) 0.2500 Uiso D U
C31 C 0.6280(3) 0.6846(3) 0.500000(7) 0.105(3) 0.5000 Uiso DS U
C40 C 0.6680(3) 0.7096(3) 0.5263(3) 0.105(2) 0.2500 Uiso D U
C41 C 0.6608(3) 0.7174(4) 0.500000(7) 0.105(3) 0.5000 Uiso DS U
O10 O 0.5341(3) 0.4659(3) 0.4659(3) 0.0298 0.5000 Uani DS TU
O11 O 0.5458(2) 0.4542(2) 0.4542(2) 0.0351 0.5000 Uani DS TU
H111 H 0.5621 0.4379 0.4379 0.0461 0.5000 Uiso D .
H301 H 0.6090 0.6812 0.5437 0.1265 0.2500 Uiso R .
H401 H 0.6648 0.7351 0.5450 0.1266 0.2500 Uiso R .
H311 H 0.5973 0.6928 0.5000 0.1260 0.5000 Uiso RS .
H411 H 0.6525 0.7481 0.5000 0.1259 0.5000 Uiso RS .
H61 H 0.7102 0.7707 0.5244 0.1263 0.2500 Uiso R .

loop_
_atom_site_aniso_label
_atom_site_aniso_U_11
_atom_site_aniso_U_22
_atom_site_aniso_U_33
_atom_site_aniso_U_23
_atom_site_aniso_U_13
_atom_site_aniso_U_12
Zr1 0.0158(5) 0.0374(5) 0.0374(5) 0.0000 0.0000 0.0000
O2 0.046(3) 0.111(4) 0.099(5) 0.0000 0.0000 -0.030(3)
C1 0.112(3) 0.112(3) 0.134(12) 0.0000 0.0000 -0.017(3)
C2 0.101(3) 0.101(3) 0.113(5) 0.0000 0.0000 -0.0064(18)
C5 0.104(3) 0.104(3) 0.112(4) 0.0000 0.0000 -0.0002(13)
O10 0.030(3) 0.030(3) 0.030(3) -0.006(3) 0.006(3) 0.006(3)
O11 0.035(4) 0.035(4) 0.035(4) -0.005(4) 0.005(4) 0.005(4)

loop_
_atom_type_symbol
_atom_type_scat_dispersion_real
_atom_type_scat_dispersion_imag
_atom_type_scat_Cromer_Mann_a1
_atom_type_scat_Cromer_Mann_b1
_atom_type_scat_Cromer_Mann_a2
_atom_type_scat_Cromer_Mann_b2
_atom_type_scat_Cromer_Mann_a3
_atom_type_scat_Cromer_Mann_b3
_atom_type_scat_Cromer_Mann_a4
_atom_type_scat_Cromer_Mann_b4
_atom_type_scat_Cromer_Mann_c
_atom_type_scat_source
Zr -0.1862 2.2449 17.8765 1.2762 10.9480 11.9160 5.4173 0.1176 3.6572 87.6627 2.0693 'International Tables Vol C 4.2.6.8 and 6.1.1.4'
H 0.0000 0.0000 0.4930 10.5109 0.3229 26.1257 0.1402 3.1424 0.0408 57.7998 0.0030 'International Tables Vol C 4.2.6.8 and 6.1.1.4'
O 0.0492 0.0322 3.0485 13.2771 2.2868 5.7011 1.5463 0.3239 0.8670 32.9089 0.2508 'International Tables Vol C 4.2.6.8 and 6.1.1.4'
C 0.0181 0.0091 2.3100 20.8439 1.0200 10.2075 1.5886 0.5687 0.8650 51.6512 0.2156 'International Tables Vol C 4.2.6.8 and 6.1.1.4'
N 0.0311 0.0180 12.2126 0.0057 3.1322 9.8933 2.0125 28.9975 1.1663 0.5826 -11.5290 'International Tables Vol C 4.2.6.8 and 6.1.1.4'

loop_
_geom_angle_atom_site_label_1
_geom_angle_site_symmetry_1
_geom_angle_atom_site_label_2
_geom_angle_atom_site_label_3
_geom_angle_site_symmetry_3
_geom_angle
_geom_angle_publ_flag
Zr1 18_666 Zr1 Zr1 9_555 60.000 yes
Zr1 18_666 Zr1 Zr1 49_566 60.000 yes
Zr1 9_555 Zr1 Zr1 49_566 90.000 yes
Zr1 18_666 Zr1 Zr1 41_556 90.000 yes
Zr1 9_555 Zr1 Zr1 41_556 60.000 yes
Zr1 49_566 Zr1 Zr1 41_556 60.000 yes
Zr1 18_666 Zr1 O2 . 164.31(16) yes
Zr1 9_555 Zr1 O2 . 110.25(10) yes
Zr1 49_566 Zr1 O2 . 110.25(10) yes
Zr1 41_556 Zr1 O2 . 74.31(16) yes
Zr1 18_666 Zr1 O10 . 31.39(11) yes
Zr1 9_555 Zr1 O10 . 81.5(3) yes
Zr1 49_566 Zr1 O10 . 31.39(11) yes
Zr1 41_556 Zr1 O10 . 81.5(3) yes
O2 . Zr1 O10 . 141.45(11) yes
Zr1 18_666 Zr1 O11 . 38.49(17) yes
Zr1 9_555 Zr1 O11 . 95.1(2) yes
Zr1 49_566 Zr1 O11 . 38.49(17) yes
Zr1 41_556 Zr1 O11 . 95.1(2) yes
O2 . Zr1 O11 . 141.03(6) yes
O10 . Zr1 O11 . 15.6(4) yes
Zr1 . O2 C1 . 132.8(6) yes
O2 97_555 C1 O2 . 125.7(9) yes
O2 97_555 C1 C2 . 117.1(5) yes
O2 . C1 C2 . 117.1(5) yes
C1 . C2 C31 97_555 120.0(5) yes
C1 . C2 C30 121_556 120.2(5) yes
C31 97_555 C2 C30 121_556 35.2(3) yes
C1 . C2 C30 25_556 120.2(5) yes
C31 97_555 C2 C30 25_556 108.3(6) yes
C30 121_556 C2 C30 25_556 81.6(7) yes
C1 . C2 C30 97_555 120.2(5) yes
C31 97_555 C2 C30 97_555 35.2(3) yes
C30 121_556 C2 C30 97_555 68.9(6) yes
C30 25_556 C2 C30 97_555 119.5(10) yes
C1 . C2 C30 . 120.2(5) yes
C31 97_555 C2 C30 . 108.3(6) yes
C30 121_556 C2 C30 . 119.5(10) yes
C30 25_556 C2 C30 . 68.9(6) yes
C30 97_555 C2 C30 . 81.6(7) yes
C1 . C2 C31 . 120.0(5) yes
C31 97_555 C2 C31 . 119.9(9) yes
C30 121_556 C2 C31 . 108.3(6) yes
C30 25_556 C2 C31 . 35.2(3) yes
C30 97_555 C2 C31 . 108.3(6) yes
C30 . C2 C31 . 35.2(3) yes
C6 25_556 C5 C6 97_555 46.3(8) yes
C6 25_556 C5 C6 121_556 30.5(5) yes
C6 97_555 C5 C6 121_556 33.9(9) yes
C6 25_556 C5 C41 97_555 133.8(6) yes
C6 97_555 C5 C41 97_555 103.7(5) yes
C6 121_556 C5 C41 97_555 103.7(5) yes
C6 25_556 C5 C40 97_555 144.0(6) yes
C6 97_555 C5 C40 97_555 98.1(6) yes
C6 121_556 C5 C40 97_555 118.2(4) yes
C41 97_555 C5 C40 97_555 35.7(3) yes
C6 25_556 C5 C40 121_556 118.5(6) yes
C6 97_555 C5 C40 121_556 118.2(4) yes
C6 121_556 C5 C40 121_556 98.1(6) yes
C41 97_555 C5 C40 121_556 35.7(3) yes
C40 97_555 C5 C40 121_556 69.6(7) yes
C6 25_556 C5 C40 25_556 98.1(6) yes
C6 97_555 C5 C40 25_556 144.0(6) yes
C6 121_556 C5 C40 25_556 118.5(6) yes
C41 97_555 C5 C40 25_556 106.9(6) yes
C40 97_555 C5 C40 25_556 117.8(9) yes
C6 25_556 C5 C6 . 33.9(9) yes
C6 97_555 C5 C6 . 30.5(5) yes
C6 121_556 C5 C6 . 46.3(8) yes
C41 97_555 C5 C6 . 133.8(6) yes
C40 97_555 C5 C6 . 118.5(6) yes
C6 25_556 C5 C40 . 118.2(4) yes
C6 97_555 C5 C40 . 118.5(6) yes
C6 121_556 C5 C40 . 144.0(6) yes
C41 97_555 C5 C40 . 106.9(6) yes
C40 97_555 C5 C40 . 79.4(6) yes
C6 25_556 C5 C41 . 103.7(5) yes
C6 97_555 C5 C41 . 133.8(6) yes
C6 121_556 C5 C41 . 133.8(6) yes
C41 97_555 C5 C41 . 119.3(10) yes
C40 97_555 C5 C41 . 106.9(6) yes
C40 121_556 C5 C40 25_556 79.4(6) yes
C40 121_556 C5 C6 . 144.0(6) yes
C40 25_556 C5 C6 . 118.2(4) yes
C40 121_556 C5 C40 . 117.8(9) yes
C40 25_556 C5 C40 . 69.6(7) yes
C6 . C5 C40 . 98.1(6) yes
C40 121_556 C5 C41 . 106.9(6) yes
C40 25_556 C5 C41 . 35.7(3) yes
C6 . C5 C41 . 103.7(5) yes
C40 . C5 C41 . 35.7(3) yes
C6 8_666 C6 C5 . 109.1(10) yes
C6 8_666 C6 C6 104_666 29.7(5) yes
C5 . C6 C6 104_666 121.9(12) yes
C6 8_666 C6 C6 32_665 33.3(7) yes
C5 . C6 C6 32_665 125.7(8) yes
C6 104_666 C6 C6 32_665 51.4(8) yes
C6 8_666 C6 C6 121_556 42.3(7) yes
C5 . C6 C6 121_556 66.9(4) yes
C6 104_666 C6 C6 121_556 62.0(8) yes
C6 32_665 C6 C6 121_556 66.5(6) yes
C6 8_666 C6 C6 128_665 47.7(7) yes
C5 . C6 C6 128_665 156.9(4) yes
C6 104_666 C6 C6 128_665 39.2(8) yes
C6 32_665 C6 C6 128_665 36.4(6) yes
C6 121_556 C6 C6 128_665 90.000 yes
C6 8_666 C6 C6 25_556 56.7(7) yes
C5 . C6 C6 25_556 73.1(4) yes
C6 104_666 C6 C6 25_556 50.8(8) yes
C6 32_665 C6 C6 25_556 90.000 yes
C6 121_556 C6 C6 25_556 42.1(8) yes
C6 8_666 C6 C6 97_555 60.3(5) yes
C5 . C6 C6 97_555 74.7(2) yes
C6 104_666 C6 C6 97_555 90.000 yes
C6 32_665 C6 C6 97_555 53.6(6) yes
C6 121_556 C6 C6 97_555 47.9(8) yes
C6 8_666 C6 H61 . 123.8 no
C5 . C6 H61 . 117.1 no
C6 104_666 C6 H61 . 95.9 no
C6 32_665 C6 H61 . 117.1 no
C6 121_556 C6 H61 . 150.0 no
C6 128_665 C6 C6 25_556 90.000 yes
C6 128_665 C6 C6 97_555 90.000 yes
C6 25_556 C6 C6 97_555 90.000 yes
C6 128_665 C6 H61 . 82.8 no
C6 25_556 C6 H61 . 108.5 no
C6 97_555 C6 H61 . 160.0 no
C30 25_556 C30 C2 . 55.6(3) yes
C30 25_556 C30 C30 97_555 90.000 yes
C2 . C30 C30 97_555 49.2(3) yes
C30 25_556 C30 C31 . 21.3(8) yes
C2 . C30 C31 . 73.2(9) yes
C30 97_555 C30 C31 . 111.3(8) yes
C30 25_556 C30 C40 . 90.5(4) yes
C2 . C30 C40 . 120.0(7) yes
C30 97_555 C30 C40 . 89.4(4) yes
C31 . C30 C40 . 90.5(11) yes
C30 25_556 C30 C41 . 61.4(3) yes
C2 . C30 C41 . 106.5(6) yes
C30 97_555 C30 C41 . 100.7(4) yes
C31 . C30 C41 . 59.0(8) yes
C40 . C30 C41 . 31.5(4) yes
C30 25_556 C30 H301 . 124.0 no
C2 . C30 H301 . 120.0 no
C30 97_555 C30 H301 . 131.6 no
C31 . C30 H301 . 106.3 no
C40 . C30 H301 . 120.0 no
C41 . C30 H301 . 124.7 no
C40 25_556 C31 C2 . 104.9(6) yes
C40 25_556 C31 C30 . 112.6(12) yes
C2 . C31 C30 . 71.6(9) yes
C40 25_556 C31 C30 25_556 58.5(8) yes
C2 . C31 C30 25_556 71.6(9) yes
C30 . C31 C30 25_556 137.5(17) yes
C40 25_556 C31 C40 . 58.1(7) yes
C2 . C31 C40 . 104.9(6) yes
C30 . C31 C40 . 58.5(8) yes
C30 25_556 C31 C40 . 112.6(12) yes
C40 25_556 C31 C41 . 31.6(4) yes
C2 . C31 C41 . 120.0(7) yes
C30 . C31 C41 . 90.1(10) yes
C30 25_556 C31 C41 . 90.1(10) yes
C40 . C31 C41 . 31.6(4) yes
C40 25_556 C31 H311 . 126.5 no
C2 . C31 H311 . 120.0 no
C30 . C31 H311 . 108.2 no
C30 25_556 C31 H311 . 108.2 no
C40 . C31 H311 . 126.5 no
C41 . C31 H311 . 120.0 no
C40 25_556 C40 C31 . 60.9(3) yes
C40 25_556 C40 C30 . 89.5(4) yes
C31 . C40 C30 . 30.9(4) yes
C40 25_556 C40 C5 . 55.2(3) yes
C31 . C40 C5 . 106.7(6) yes
C30 . C40 C5 . 121.3(7) yes
C40 25_556 C40 C40 97_555 90.000 yes
C31 . C40 C40 97_555 101.3(4) yes
C30 . C40 C40 97_555 90.6(4) yes
C5 . C40 C40 97_555 50.3(3) yes
C40 25_556 C40 C41 . 22.0(8) yes
C31 . C40 C41 . 59.2(8) yes
C30 . C40 C41 . 90.1(11) yes
C5 . C40 C41 . 72.7(8) yes
C40 97_555 C40 C41 . 111.9(8) yes
C40 25_556 C40 H401 . 126.2 no
C31 . C40 H401 . 125.5 no
C30 . C40 H401 . 119.4 no
C5 . C40 H401 . 119.4 no
C40 97_555 C40 H401 . 129.8 no
C41 . C40 H401 . 107.6 no
C30 25_556 C41 C30 . 57.1(7) yes
C30 25_556 C41 C31 . 30.9(4) yes
C30 . C41 C31 . 30.9(4) yes
C30 25_556 C41 C5 . 105.9(7) yes
C30 . C41 C5 . 105.9(7) yes
C31 . C41 C5 . 120.4(7) yes
C30 25_556 C41 C40 . 111.3(12) yes
C30 . C41 C40 . 58.4(8) yes
C31 . C41 C40 . 89.3(10) yes
C5 . C41 C40 . 71.6(8) yes
C30 25_556 C41 C40 25_556 58.4(8) yes
C30 . C41 C40 25_556 111.3(12) yes
C31 . C41 C40 25_556 89.3(10) yes
C5 . C41 C40 25_556 71.6(8) yes
C40 . C41 C40 25_556 136.1(16) yes
C30 25_556 C41 H411 . 126.1 no
C30 . C41 H411 . 126.1 no
C31 . C41 H411 . 119.9 no
C5 . C41 H411 . 119.8 no
C40 . C41 H411 . 109.3 no
C40 25_556 C41 H411 . 109.3 no
Zr1 . O10 Zr1 10_666 117.2(2) yes
Zr1 . O10 Zr1 18_666 117.2(2) yes
Zr1 10_666 O10 Zr1 18_666 117.2(2) yes
Zr1 . O11 Zr1 10_666 103.0(3) yes
Zr1 . O11 Zr1 18_666 103.0(3) yes
Zr1 10_666 O11 Zr1 18_666 103.0(3) yes
Zr1 . O11 H111 . 115.3 no
Zr1 10_666 O11 H111 . 115.3 no
Zr1 18_666 O11 H111 . 115.3 no

loop_
_geom_bond_atom_site_label_1
_geom_bond_atom_site_label_2
_geom_bond_site_symmetry_2
_geom_bond_distance
_geom_bond_publ_flag
Zr1 Zr1 18_666 3.4793(12) yes
Zr1 Zr1 9_555 3.4793(12) yes
Zr1 Zr1 49_566 3.4793(12) yes
Zr1 Zr1 41_556 3.4793(12) yes
Zr1 O2 . 2.199(6) yes
Zr1 O10 . 2.038(2) yes
Zr1 O11 . 2.223(5) yes
O2 C1 . 1.287(7) yes
C1 C2 . 1.470(9) yes
C2 C31 97_555 1.381(9) yes
C2 C30 121_556 1.369(9) yes
C2 C30 25_556 1.369(9) yes
C2 C30 97_555 1.369(9) yes
C2 C30 . 1.369(9) yes
C2 C31 . 1.381(9) yes
C5 C6 25_556 1.467(8) yes
C5 C6 97_555 1.467(8) yes
C5 C6 121_556 1.467(8) yes
C5 C41 97_555 1.386(9) yes
C5 C40 97_555 1.377(9) yes
C5 C40 121_556 1.377(9) yes
C5 C40 25_556 1.377(9) yes
C5 C6 . 1.467(8) yes
C5 C40 . 1.377(9) yes
C5 C41 . 1.386(9) yes
C6 C6 8_666 1.558(15) yes
C6 C6 104_666 1.353(17) yes
C6 C6 32_665 1.303(9) yes
C6 C6 121_556 1.15(2) yes
C6 C6 128_665 1.048(12) yes
C6 C6 25_556 0.86(2) yes
C6 C6 97_555 0.773(13) yes
C6 H61 . 0.950 no
C30 C30 25_556 1.548(16) yes
C30 C30 97_555 1.789(16) yes
C30 C31 . 0.831(8) yes
C30 C40 . 1.379(9) yes
C30 C41 . 1.619(13) yes
C30 H301 . 0.950 no
C31 C40 25_556 1.616(13) yes
C31 C40 . 1.616(13) yes
C31 C41 . 1.388(9) yes
C31 H311 . 0.950 no
C40 C40 25_556 1.571(16) yes
C40 C40 97_555 1.758(16) yes
C40 C41 . 0.847(8) yes
C40 H401 . 0.950 no
C41 H411 . 0.950 no
O11 H111 . 0.843 no

loop_
_platon_squeeze_void_nr
_platon_squeeze_void_average_x
_platon_squeeze_void_average_y
_platon_squeeze_void_average_z
_platon_squeeze_void_volume
_platon_squeeze_void_count_electrons
_platon_squeeze_void_content
1 -0.003 -0.006 -0.004 17550 5529 ' '
